data_1100689
loop_
_publ_author_name
'Soriano-Garc\'ia, Manuel'
'Valencia, Norma'
'Flores, Eugenio'
'Bratoeff, Eugene'
'Ram\'irez, Elena'
'Cabeza, Marisa'

_publ_section_title 'Crystal structure and Synthesis of \b-(p-Fluorobenzoyloxy)-4,16-pregnadiene-6,20-dione'
_journal_name_full
;
 Analytical Sciences: X-ray Structure Analysis Online
;
_journal_page_first x79
_journal_page_last x80
_journal_paper_doi 10.2116/analscix.19.x79
_journal_volume 19
_journal_year 2003
_chemical_formula_moiety 'C28 H31 F O4'
_chemical_formula_sum 'C28 H31 F O4'
_chemical_formula_weight 450.53
_chemical_name_systematic 'Crystal structure and Synthesis of \b-(p-Fluorobenzoyloxy)-4,16-pregnadiene-6,20-dione'
_space_group_IT_number 4
_symmetry_cell_setting monoclinic
_symmetry_space_group_name_Hall 'P 2yb'
_symmetry_space_group_name_H-M 'P 1 21 1'
_atom_sites_solution_hydrogens geom
_atom_sites_solution_primary direct
_atom_sites_solution_secondary difmap
_cell_angle_alpha 90.00
_cell_angle_beta 102.243(2)
_cell_angle_gamma 90.00
_cell_formula_units_Z 2
_cell_length_a 12.4629(10)
_cell_length_b 6.1705(5)
_cell_length_c 15.5815(13)
_cell_measurement_reflns_used 3041
_cell_measurement_temperature 291(2)
_cell_measurement_theta_max 30.91
_cell_measurement_theta_min 2.35
_cell_volume 1171.00(17)
_diffrn_ambient_temperature 291(2)
_diffrn_measured_fraction_theta_full 0.998
_diffrn_measured_fraction_theta_max 0.998
_diffrn_measurement_device_type 'Bruker Smart Apex CCD area detector'
_diffrn_measurement_method 'omega scans'
_diffrn_radiation_monochromator graphite
_diffrn_radiation_source 'fine-focus sealed tube'
_diffrn_radiation_type MoK\a
_diffrn_radiation_wavelength 0.71073
_diffrn_reflns_av_R_equivalents 0.0409
_diffrn_reflns_av_sigmaI/netI 0.0742
_diffrn_reflns_limit_h_max 14
_diffrn_reflns_limit_h_min -14
_diffrn_reflns_limit_k_max 7
_diffrn_reflns_limit_k_min -7
_diffrn_reflns_limit_l_max 18
_diffrn_reflns_limit_l_min -18
_diffrn_reflns_number 9645
_diffrn_reflns_theta_full 25.00
_diffrn_reflns_theta_max 25.00
_diffrn_reflns_theta_min 2.35
_diffrn_standards_interval_time 90
_diffrn_standards_number 3
_exptl_absorpt_coefficient_mu 0.089
_exptl_absorpt_correction_type none
_exptl_crystal_colour Colorless
_exptl_crystal_density_diffrn 1.278
_exptl_crystal_density_meas ?
_exptl_crystal_density_method 'not measured'
_exptl_crystal_description Prism
_exptl_crystal_F_000 480
_exptl_crystal_size_max 0.36
_exptl_crystal_size_mid 0.22
_exptl_crystal_size_min 0.08
_refine_diff_density_max 0.328
_refine_diff_density_min -0.137
_refine_diff_density_rms 0.029
_refine_ls_abs_structure_details 'Flack H D (1983), Acta Cryst. A39, 876-881'
_refine_ls_abs_structure_Flack 0.0(12)
_refine_ls_extinction_method none
_refine_ls_goodness_of_fit_ref 0.911
_refine_ls_hydrogen_treatment mixed
_refine_ls_matrix_type full
_refine_ls_number_parameters 301
_refine_ls_number_reflns 4105
_refine_ls_number_restraints 1
_refine_ls_restrained_S_all 0.911
_refine_ls_R_factor_all 0.0812
_refine_ls_R_factor_gt 0.0476
_refine_ls_shift/su_max 0.002
_refine_ls_shift/su_mean 0.000
_refine_ls_structure_factor_coef Fsqd
_refine_ls_weighting_details 'calc w=1/[\s^2^(Fo^2^)+(0.0255P)^2^] where P=(Fo^2^+2Fc^2^)/3'
_refine_ls_weighting_scheme calc
_refine_ls_wR_factor_gt 0.0794
_refine_ls_wR_factor_ref 0.0868
_reflns_number_gt 2458
_reflns_number_total 4105
_reflns_threshold_expression >2sigma(I)
_cod_depositor_comments
;
The following automatic conversions were performed:
'_symmetry_cell_setting' value 'Monoclinic' changed to 'monoclinic'
according to '/home/saulius/struct/CIF-dictionaries/cif_core.dic'
dictionary named 'cif_core.dic' version 2.4.1 from 2010-06-29.

Automatic conversion script
Id: cif_fix_enum 1527 2010-12-29 10:47:43Z saulius 

The following automatic conversions were performed:

'_exptl_crystal_density_meas' value 'No' was changed to '?' - the
value is perceived as not measured.

Automatic conversion script
Id: cif_fix_values 3008 2015-01-20 13:52:24Z robertas 
;
_cod_original_sg_symbol_H-M 'P2(1)   '
_cod_database_code 1100689
_solved_by 'Simon Hernandez-Ortega'

loop_
_symmetry_equiv_pos_as_xyz
'x, y, z'
'-x, y+1/2, -z'

loop_
_atom_site_label
_atom_site_type_symbol
_atom_site_fract_x
_atom_site_fract_y
_atom_site_fract_z
_atom_site_U_iso_or_equiv
_atom_site_adp_type
_atom_site_occupancy
_atom_site_symmetry_multiplicity
_atom_site_calc_flag
_atom_site_refinement_flags
_atom_site_disorder_assembly
_atom_site_disorder_group
F1 F 0.89588(16) -0.2856(4) 0.93806(15) 0.1216(9) Uani 1 1 d . . .
O1 O 0.47275(15) 0.2761(4) 0.85507(13) 0.0760(7) Uani 1 1 d . . .
O2 O 0.11870(16) -0.0393(4) 0.86268(14) 0.0790(7) Uani 1 1 d . . .
O3 O 0.55700(17) 0.4447(4) 0.97741(16) 0.0895(8) Uani 1 1 d . . .
O4 O -0.35254(19) 0.8746(4) 0.51195(17) 0.0998(9) Uani 1 1 d . . .
C1 C 0.2393(2) 0.6067(5) 0.7320(2) 0.0658(10) Uani 1 1 d . .. .
H1A H 0.2260 0.7092 0.7758 0.079 Uiso 1 1 calc R . .
H1B H 0.2298 0.6829 0.6765 0.079 Uiso 1 1 calc R . .
C2 C 0.3579(2) 0.5249(6) 0.7583(2) 0.0707(10) Uani 1 1 d . . .
H2A H 0.3726 0.4247 0.7142 0.085 Uiso 1 1 calc R . .
H2B H 0.4083 0.6460 0.7617 0.085 Uiso 1 1 calc R . ..
C3 C 0.3753(2) 0.4127(6) 0.8462(2) 0.0676(10) Uani 1 1 d . . .
H3 H 0.3876 0.5217 0.8930 0.081 Uiso 1 1 calc R . .
C4 C 0.2824(2) 0.2735(6) 0.85550(19) 0.0665(10) Uani 1 1 d . . .
H4 H 0.2941 0.1744 0.9015 0.080 Uiso 1 1 calc R . .
C5 C 0.0962(3) 0.1368(5) 0.82529(19) 0.0538(8) Uani 1 1 d . . .
C6 C -0.0186(2) 0.2159(5) 0.80490(17) 0.0523(8) Uani 1 1 d . . .
H6A H -0.0301 0.3095 0.8522 0.063 Uiso 1 1 calc R . .
H6B H -0.0678 0.0930 0.8022 0.063 Uiso 1 1 calc R . .
C7 C -0.0479(2) 0.3402(5) 0.71859(17) 0.0438(7) Uani 1 1 d . . .
H7 H -0.0486 0.2387 0.6701 0.053 Uiso 1 1 calc R . .
C8 C 0.0368(2) 0.5170(5) 0.71485(18) 0.0441(7) Uani 1 1 d . . .
H8 H 0.0396 0.6057 0.7674 0.053 Uiso 1 1 calc R . .
C9 C 0.1549(2) 0.4247(5) 0.72332(18) 0.0454(7) Uani 1 1 d . . .
C10 C 0.1834(2) 0.2785(5) 0.80326(18) 0.0493(8) Uani 1 1 d . . .
C11 C 0.0019(2) 0.6724(5) 0.63654(19) 0.0582(9) Uani 1 1 d . . .
H11A H 0.0512 0.7960 0.6449 0.070 Uiso 1 1 calc R .. .
H11B H 0.0106 0.5986 0.5835 0.070 Uiso 1 1 calc R . .
C12 C -0.1164(2) 0.7555(5) 0.62308(19) 0.0585(9) Uani 1 1 d . . .
H12A H -0.1225 0.8535 0.6705 0.070 Uiso 1 1 calc R . .
H12B H -0.1349 0.8353 0.5683 0.070 Uiso 1 1 calc R . .
C13 C -0.1961(2) 0.5684(4) 0.62092(18) 0.0437(7) Uani 1 1 d . . .
C14 C -0.1607(2) 0.4427(5) 0.70715(17) 0.0443(7) Uani 1 1 d . . .
H14 H -0.1531 0.5527 0.7534 0.053 Uiso 1 1 calc R . .
C15 C -0.2640(2) 0.3117(6) 0.71456(19) 0.0609(9) Uani 1 1 d . . .
H15A H -0.2693 0.1778 0.6813 0.073 Uiso 1 1 calc R . .
H15B H -0.2656 0.2795 0.7752 0.073 Uiso 1 1 calc R . .
C16 C -0.3518(2) 0.4684(6) 0.67502(19) 0.0614(9) Uani 1 1 d . .. .
H16 H -0.4232 0.4641 0.6840 0.074 Uiso 1 1 calc R . .
C17 C -0.3151(2) 0.6164(5) 0.6249(2) 0.0532(8) Uani 1 1 d . . .
C18 C -0.1999(2) 0.4263(5) 0.53894(17) 0.0619(9) Uani 1 1 d . . .
H18A H -0.1265 0.3863 0.5353 0.074 Uiso 1 1 calc R .. .
H18B H -0.2334 0.5062 0.4873 0.074 Uiso 1 1 calc R . .
H18C H -0.2420 0.2980 0.5431 0.074 Uiso 1 1 calc R . .
C19 C 0.1606(2) 0.2852(5) 0.64282(17) 0.0636(9) Uani 1 1 d . . .
H19A H 0.2320 0.2204 0.6505 0.076 Uiso 1 1 calc R .. .
H19B H 0.1474 0.3745 0.5912 0.076 Uiso 1 1 calc R . .
H19C H 0.1059 0.1735 0.6364 0.076 Uiso 1 1 calc R . .
C20 C -0.3827(3) 0.7843(6) 0.5708(2) 0.0640(9) Uani 1 1 d . . .
C21 C -0.4921(2) 0.8383(6) 0.5906(2) 0.0954(13) Uani 1 1 d . .. .
H21A H -0.4826 0.8788 0.6513 0.114 Uiso 1 1 calc R . .
H21B H -0.5393 0.7141 0.5792 0.114 Uiso 1 1 calc R . .
H21C H -0.5244 0.9566 0.5541 0.114 Uiso 1 1 calc R . .
C22 C 0.5541(2) 0.3037(6) 0.9236(2) 0.0584(9) Uani 1 1 d . .. .
C23 C 0.6445(2) 0.1450(6) 0.92648(19) 0.0504(8) Uani 1 1 d . . .
C24 C 0.7465(3) 0.1907(6) 0.97516(19) 0.0632(9) Uani 1 1 d . . .
H24 H 0.7585 0.3203 1.0062 0.076 Uiso 1 1 calc R . .
C25 C 0.8323(3) 0.0457(8) 0.9787(2) 0.0800(12) Uani 1 1 d . . .
H25 H 0.9020 0.0772 1.0114 0.096 Uiso 1 1 calc R . .
C26 C 0.8122(3) -0.1426(7) 0.9337(3) 0.0745(11) Uani 1 1 d . . .
C27 C 0.7130(3) -0.1965(6) 0.8856(2) 0.0775(10) Uani 1 1 d . .. .
H27 H 0.7019 -0.3284 0.8562 0.093 Uiso 1 1 calc R . .
C28 C 0.6279(3) -0.0495(7) 0.8811(2) 0.0687(10) Uani 1 1 d . . .
H28 H 0.5588 -0.0817 0.8473 0.082 Uiso 1 1 calc R . .

loop_
_atom_site_aniso_label
_atom_site_aniso_U_11
_atom_site_aniso_U_22
_atom_site_aniso_U_33
_atom_site_aniso_U_23
_atom_site_aniso_U_13
_atom_site_aniso_U_12
F1 0.0798(14) 0.134(2) 0.157(2) 0.0349(18) 0.0392(14) 0.0445(15)
O1 0.0461(13) 0.109(2) 0.0678(14) -0.0186(16) 0.0010(11) 0.0104(14)
O2 0.0752(16) 0.0749(19) 0.0853(17) 0.0228(16) 0.0131(13) 0.0091(15)
O3 0.0664(15) 0.094(2) 0.1009(19) -0.0428(18) 0.0023(13) 0.0030(15)
O4 0.0761(18) 0.103(2) 0.115(2) 0.0533(19) 0.0072(15) 0.0122(15)
C1 0.051(2) 0.065(2) 0.081(2) 0.001(2) 0.0134(18) -0.0033(19)
C2 0.0449(19) 0.080(3) 0.086(3) 0.002(2) 0.0124(18) -0.0040(19)
C3 0.0417(19) 0.093(3) 0.068(2) -0.012(2) 0.0111(17) 0.009(2)
C4 0.059(2) 0.089(3) 0.0527(19) 0.003(2) 0.0143(17) 0.014(2)
C5 0.065(2) 0.052(2) 0.0433(19) 0.0079(17) 0.0086(16) 0.0125(19)
C6 0.0519(19) 0.057(2) 0.0513(19) 0.0072(17) 0.0176(15) 0.0043(16)
C7 0.0467(17) 0.0461(19) 0.0390(16) 0.0022(14) 0.0101(13) 0.0042(15)
C8 0.0419(17) 0.0380(18) 0.0516(19) -0.0026(15) 0.0081(14) -0.0034(15)
C9 0.0494(18) 0.0437(18) 0.0454(18) -0.0038(17) 0.0149(14) -0.0029(16)
C10 0.0467(18) 0.058(2) 0.0438(18) -0.0010(17) 0.0105(15) 0.0136(18)
C11 0.0505(19) 0.050(2) 0.070(2) 0.0157(18) 0.0033(16) -0.0105(16)
C12 0.055(2) 0.047(2) 0.068(2) 0.0087(18) -0.0003(16) -0.0049(18)
C13 0.0463(18) 0.0371(17) 0.0438(18) 0.0022(15) 0.0011(14) -0.0029(15)
C14 0.0467(17) 0.0429(19) 0.0426(17) -0.0007(16) 0.0085(14) -0.0013(16)
C15 0.061(2) 0.061(2) 0.062(2) 0.015(2) 0.0172(16) 0.0004(19)
C16 0.0388(17) 0.078(3) 0.069(2) 0.019(2) 0.0146(16) 0.0002(19)
C17 0.0439(19) 0.052(2) 0.058(2) -0.0025(18) -0.0012(16) 0.0029(17)
C18 0.062(2) 0.067(2) 0.0538(19) 0.0060(19) 0.0057(15) -0.0115(19)
C19 0.065(2) 0.074(2) 0.0530(18) 0.002(2) 0.0153(15) 0.001(2)
C20 0.056(2) 0.056(2) 0.076(2) 0.007(2) 0.0035(19) 0.002(2)
C21 0.064(2) 0.089(3) 0.127(3) 0.024(3) 0.006(2) 0.020(2)
C22 0.051(2) 0.069(2) 0.056(2) -0.011(2) 0.0124(17) -0.012(2)
C23 0.0388(18) 0.059(2) 0.054(2) 0.0023(18) 0.0116(15) -0.0058(17)
C24 0.050(2) 0.079(3) 0.059(2) 0.002(2) 0.0089(17) -0.013(2)
C25 0.049(2) 0.118(4) 0.071(3) 0.017(3) 0.0058(19) -0.010(3)
C26 0.050(2) 0.091(3) 0.088(3) 0.021(3) 0.028(2) 0.015(2)
C27 0.069(2) 0.067(3) 0.098(3) -0.011(2) 0.022(2) 0.008(2)
C28 0.053(2) 0.087(3) 0.064(2) -0.003(2) 0.0084(17) -0.014(2)

loop_
_atom_type_symbol
_atom_type_description
_atom_type_scat_dispersion_real
_atom_type_scat_dispersion_imag
_atom_type_scat_source
C C 0.0033 0.0016 'International Tables Vol C Tables 4.2.6.8 and 6.1.1.4'
H H 0.0000 0.0000 'International Tables Vol C Tables 4.2.6.8 and 6.1.1.4'
O O 0.0106 0.0060 'International Tables Vol C Tables 4.2.6.8 and 6.1.1.4'
F F 0.0171 0.0103 'International Tables Vol C Tables 4.2.6.8 and 6.1.1.4'

loop_
_geom_angle_atom_site_label_1
_geom_angle_atom_site_label_2
_geom_angle_atom_site_label_3
_geom_angle
_geom_angle_site_symmetry_1
_geom_angle_site_symmetry_3
_geom_angle_publ_flag
C22 O1 C3 118.9(3) . . y
C9 C1 C2 112.9(2) . . y
C3 C2 C1 109.8(2) .. . y
O1 C3 C4 108.0(3) . . y
O1 C3 C2 107.9(2) . . y
C4 C3 C2 113.1(3) . . y
C10 C4 C3 125.0(3) . . y
O2 C5 C6 120.2(3) .. . y
O2 C5 C10 121.4(3) . . y
C6 C5 C10 118.4(3) . . y
C5 C6 C7 113.3(2) . . y
C14 C7 C6 110.9(2) . . y
C14 C7 C8 109.2(2) . . y
C6 C7 C8 110.8(2) . . y
C7 C8 C11 113.2(2) . . y
C7 C8 C9 112.6(2) . .. y
C11 C8 C9 113.4(2) . . y
C10 C9 C1 109.1(2) . . y
C10 C9 C19 107.1(2) . . y
C1 C9 C19 109.6(2) . . y
C10 C9 C8 109.8(2) .. . y
C1 C9 C8 111.1(2) . . y
C19 C9 C8 110.0(2) . . y
C4 C10 C5 118.3(3) . . y
C4 C10 C9 122.9(3) . . y
C5 C10 C9 118.9(2) . . y
C12 C11 C8 114.7(2) . . y
C13 C12 C11 110.8(2) . . y
C12 C13 C17 119.2(2) . . y
C12 C13 C14 107.4(2) . . y
C17 C13 C14 99.5(2) . . y
C12 C13 C18 110.8(2) . . y
C17 C13 C18 106.5(2) . . y
C14 C13 C18 113.0(2) . . y
C7 C14 C13 113.7(2) . . y
C7 C14 C15 122.6(2) . . y
C13 C14 C15 103.9(2) . . y
C16 C15 C14 100.3(2) . . y
C17 C16 C15 111.7(3) . . y
C16 C17 C20 125.7(3) . . y
C16 C17 C13 110.2(3) . . y
C20 C17 C13 123.6(3) . . y
O4 C20 C17 121.8(3) . . y
O4 C20 C21 120.1(3) . . y
C17 C20 C21 118.1(3) . . y
O3 C22 O1 124.2(3) . . y
O3 C22 C23 123.0(3) . . y
O1 C22 C23 112.8(3) . . y
C24 C23 C28 119.0(3) . . y
C24 C23 C22 119.4(3) . . y
C28 C23 C22 121.6(3) . . y
C23 C24 C25 120.6(4) . . y
C26 C25 C24 118.5(3) . . y
C27 C26 C25 123.3(4) . . y
C27 C26 F1 118.2(4) . . y
C25 C26 F1 118.5(4) . . y
C26 C27 C28 118.0(4) . . y
C23 C28 C27 120.7(3) . . y

loop_
_geom_bond_atom_site_label_1
_geom_bond_atom_site_label_2
_geom_bond_distance
_geom_bond_site_symmetry_2
_geom_bond_publ_flag
F1 C26 1.356(4) . y
O1 C22 1.318(3) . y
O1 C3 1.460(3) . y
O2 C5 1.236(3) . y
O3 C22 1.203(3) . y
O4 C20 1.199(3) . y
C1 C9 1.525(4) . y
C1 C2 1.533(3) . y
C2 C3 1.509(4) . y
C3 C4 1.473(4) . y
C4 C10 1.327(3) . y
C5 C6 1.482(3) . y
C5 C10 1.490(4) . y
C6 C7 1.524(3) . y
C7 C14 1.516(3) . y
C7 C8 1.528(3) . y
C8 C11 1.541(4) . y
C8 C9 1.558(3) . y
C9 C10 1.518(4) . y
C9 C19 1.535(4) . y
C11 C12 1.532(3) . y
C12 C13 1.519(4) . y
C13 C17 1.526(4) . y
C13 C14 1.533(3) . y
C13 C18 1.542(4) . y
C14 C15 1.545(4) . y
C15 C16 1.492(4) . y
C16 C17 1.344(4) . y
C17 C20 1.481(4) . y
C20 C21 1.497(4) . y
C22 C23 1.487(4) . y
C23 C24 1.364(4) . y
C23 C28 1.386(4) . y
C24 C25 1.386(5) . y
C25 C26 1.353(5) . y
C26 C27 1.345(4) . y
C27 C28 1.387(4) . y

loop_
_cod_related_entry_id
_cod_related_entry_database
_cod_related_entry_code
1 ChemSpider 9503364
